data_2311288
loop_
_publ_author_name
'Shrungesh Kumar, T. O.'
'Naveen, S.'
'Kumara, M. N.'
'Mahadevan, K. M.'
'Lokanath, N. K.'

_publ_section_title
;
 Crystal structure of ethyl
 2-(2,4,5-tri-meth-oxy-phen-yl)quinoline-4-carboxyl-ate.
;
_journal_coeditor_code HB7449
_journal_issue 'Pt 7'
_journal_name_full 'Acta crystallographica. Section E, Crystallographic communications'
_journal_page_first o514
_journal_page_last 5
_journal_paper_doi 10.1107/S2056989015011706
_journal_volume 71
_journal_year 2015
_chemical_formula_iupac 'C21 H21 N O5'
_chemical_formula_moiety 'C21 H21 N O5'
_chemical_formula_sum 'C21 H21 N O5'
_chemical_formula_weight 367.39
_chemical_name_systematic
;
Ethyl 2-(2,4,5-trimethoxyphenyl)quinoline-4-carboxylate
;
_space_group_IT_number 2
_space_group_name_Hall '-P 1'
_space_group_name_H-M_alt 'P -1'
_symmetry_cell_setting triclinic
_symmetry_space_group_name_Hall '-P 1'
_symmetry_space_group_name_H-M 'P -1'
_atom_sites_solution_hydrogens geom
_atom_sites_solution_primary direct
_atom_sites_solution_secondary difmap
_cell_angle_alpha 104.079(2)
_cell_angle_beta 97.282(2)
_cell_angle_gamma 93.904(2)
_cell_formula_units_Z 2
_cell_length_a 8.3444(3)
_cell_length_b 9.3508(4)
_cell_length_c 12.2723(5)
_cell_measurement_reflns_used 2601
_cell_measurement_temperature 100
_cell_measurement_theta_max 64.41
_cell_measurement_theta_min 6.90
_cell_volume 916.43(6)
_computing_cell_refinement
;
SAINT (Bruker, 2013)
;
_computing_data_collection
;
APEX2 (Bruker, 2013)
;
_computing_data_reduction
;
SAINT (Bruker, 2013)
;
_computing_molecular_graphics
;
Mercury (Macrae <i>et al.</i>,  2008)
;
_computing_publication_material
;
Mercury (Macrae <i>et al.</i>,  2008)
;
_computing_structure_refinement
;
SHELXL97 (Sheldrick, 2008)
;
_computing_structure_solution
;
SHELXS97 (Sheldrick, 2008)
;
_diffrn_ambient_temperature 100
_diffrn_detector_area_resol_mean 18.4
_diffrn_measured_fraction_theta_full 0.980
_diffrn_measured_fraction_theta_max 0.980
_diffrn_measurement_device_type 'Bruker X8 Proteum'
_diffrn_measurement_method '\f and \w scans'
_diffrn_radiation_monochromator 'Helios multilayer optics'
_diffrn_radiation_source 'Bruker MicroStar microfocus rotating anode'
_diffrn_radiation_type CuK\a
_diffrn_radiation_wavelength 1.54178
_diffrn_reflns_av_R_equivalents 0.0410
_diffrn_reflns_av_sigmaI/netI 0.0416
_diffrn_reflns_limit_h_max 9
_diffrn_reflns_limit_h_min -9
_diffrn_reflns_limit_k_max 10
_diffrn_reflns_limit_k_min -10
_diffrn_reflns_limit_l_max 14
_diffrn_reflns_limit_l_min -14
_diffrn_reflns_number 10087
_diffrn_reflns_reduction_process
;
;
_diffrn_reflns_theta_full 64.41
_diffrn_reflns_theta_max 64.41
_diffrn_reflns_theta_min 6.90
_exptl_absorpt_coefficient_mu 0.784
_exptl_absorpt_correction_T_max 0.813
_exptl_absorpt_correction_T_min 0.797
_exptl_absorpt_correction_type multi-scan
_exptl_absorpt_process_details
;
(SADABS; Bruker, 2013)
;
_exptl_crystal_colour colourless
_exptl_crystal_density_diffrn 1.331
_exptl_crystal_density_method 'Not Measured'
_exptl_crystal_description 'Rectangular block'
_exptl_crystal_F_000 388
_exptl_crystal_size_max 0.29
_exptl_crystal_size_mid 0.22
_exptl_crystal_size_min 0.19
_refine_diff_density_max 0.204
_refine_diff_density_min -0.277
_refine_ls_extinction_method none
_refine_ls_goodness_of_fit_ref 1.040
_refine_ls_hydrogen_treatment mixed
_refine_ls_matrix_type full
_refine_ls_number_parameters 277
_refine_ls_number_reflns 3008
_refine_ls_number_restraints 0
_refine_ls_restrained_S_all 1.040
_refine_ls_R_factor_all 0.0446
_refine_ls_R_factor_gt 0.0387
_refine_ls_shift/su_max 0.000
_refine_ls_shift/su_mean 0.000
_refine_ls_structure_factor_coef Fsqd
_refine_ls_weighting_details 'calc w=1/[\s^2^(Fo^2^)+(0.0733P)^2^+0.1234P] where P=(Fo^2^+2Fc^2^)/3'
_refine_ls_weighting_scheme calc
_refine_ls_wR_factor_gt 0.1107
_refine_ls_wR_factor_ref 0.1171
_reflns_number_gt 2601
_reflns_number_total 3008
_reflns_threshold_expression I>2\s(I)
_cod_data_source_file hb7449sup1.cif
_cod_data_source_block I
_cod_database_code 2311288

loop_
_symmetry_equiv_pos_site_id
_symmetry_equiv_pos_as_xyz
1 x,y,z
2 -x,-y,-z

loop_
_atom_site_aniso_label
_atom_site_aniso_U_11
_atom_site_aniso_U_22
_atom_site_aniso_U_33
_atom_site_aniso_U_12
_atom_site_aniso_U_13
_atom_site_aniso_U_23
O1 0.0405(6) 0.0247(5) 0.0224(6) 0.0145(4) 0.0067(5) 0.0076(4)
O2 0.0396(6) 0.0251(5) 0.0220(6) 0.0129(4) 0.0073(4) 0.0004(4)
O3 0.0467(7) 0.0290(6) 0.0194(6) 0.0160(5) 0.0014(5) 0.0060(4)
O4 0.0359(6) 0.0413(6) 0.0347(6) 0.0193(5) 0.0053(5) -0.0032(5)
O5 0.0231(14) 0.0331(16) 0.0269(14) 0.0105(11) 0.0050(10) 0.0040(11)
N1 0.0230(6) 0.0229(6) 0.0196(6) 0.0028(5) 0.0038(5) 0.0040(5)
C1 0.0213(7) 0.0225(7) 0.0198(7) 0.0027(5) 0.0045(6) 0.0050(6)
C2 0.0209(7) 0.0214(7) 0.0228(7) 0.0042(5) 0.0029(6) 0.0067(6)
C3 0.0233(7) 0.0207(7) 0.0228(8) 0.0031(5) 0.0053(6) 0.0012(6)
C4 0.0283(8) 0.0266(7) 0.0180(7) 0.0038(6) 0.0031(6) 0.0036(6)
C5 0.0229(7) 0.0233(7) 0.0219(8) 0.0042(5) 0.0021(6) 0.0066(6)
C6 0.0180(6) 0.0220(7) 0.0212(7) 0.0023(5) 0.0038(5) 0.0055(6)
C7 0.0576(11) 0.0295(8) 0.0277(9) 0.0165(7) 0.0121(8) 0.0134(7)
C8 0.0379(9) 0.0317(8) 0.0214(8) 0.0095(6) 0.0070(6) -0.0027(6)
C9 0.0579(11) 0.0331(8) 0.0196(8) 0.0135(7) -0.0025(7) 0.0080(7)
C10 0.0227(7) 0.0215(7) 0.0194(7) 0.0034(5) 0.0059(6) 0.0082(6)
C11 0.0239(7) 0.0237(7) 0.0193(7) 0.0039(5) 0.0033(6) 0.0057(6)
C12 0.0256(7) 0.0219(7) 0.0206(7) 0.0054(5) 0.0067(6) 0.0083(6)
C13 0.0261(7) 0.0213(7) 0.0211(7) 0.0016(5) 0.0086(6) 0.0069(6)
C14 0.0294(8) 0.0236(7) 0.0257(8) 0.0046(6) 0.0105(6) 0.0054(6)
C15 0.0375(8) 0.0231(7) 0.0258(8) -0.0009(6) 0.0124(7) -0.0014(6)
C16 0.0295(8) 0.0333(8) 0.0220(8) -0.0044(6) 0.0054(6) 0.0011(6)
C17 0.0247(7) 0.0309(8) 0.0220(8) 0.0018(6) 0.0053(6) 0.0036(6)
C18 0.0249(7) 0.0214(7) 0.0194(7) 0.0015(5) 0.0079(6) 0.0056(6)
C19 0.0323(8) 0.0288(7) 0.0239(8) 0.0113(6) 0.0050(6) 0.0046(6)
C20 0.022(2) 0.035(2) 0.042(2) 0.0086(18) 0.0069(19) 0.0095(17)
C21 0.0295(18) 0.057(2) 0.052(3) 0.0140(15) -0.0062(16) -0.0014(19)
C20X 0.0195(18) 0.034(2) 0.033(2) 0.0086(15) 0.0046(14) 0.0120(16)
C21X 0.024(2) 0.042(2) 0.050(3) -0.0030(19) 0.010(2) 0.010(2)
O5X 0.0205(15) 0.0359(18) 0.0222(14) 0.0111(12) 0.0051(11) 0.0084(12)

loop_
_atom_site_type_symbol
_atom_site_label
_atom_site_fract_x
_atom_site_fract_y
_atom_site_fract_z
_atom_site_U_iso_or_equiv
_atom_site_thermal_displace_type
_atom_site_calc_flag
_atom_site_refinement_flags
_atom_site_occupancy
_atom_site_disorder_assembly
_atom_site_disorder_group
O O1 0.85573(12) -0.06460(10) 0.25750(8) 0.0282(3) Uani d . 1.000 . .
O O2 0.82233(13) -0.11123(10) 0.03839(8) 0.0292(3) Uani d . 1.000 . .
O O3 0.55682(13) 0.33976(11) 0.05983(8) 0.0315(4) Uani d . 1.000 . .
O O4 0.22604(13) 0.74517(12) 0.41032(9) 0.0388(3) Uani d . 1.000 A .
O O5 0.1869(4) 0.5760(4) 0.2445(2) 0.0279(8) Uani d P 0.527(5) A 1
N N1 0.73685(14) 0.47119(12) 0.39148(9) 0.0220(3) Uani d . 1.000 . .
C C1 0.73786(16) 0.17037(14) 0.27663(12) 0.0211(4) Uani d . 1.000 . .
C C2 0.78484(16) 0.04140(15) 0.21340(12) 0.0215(4) Uani d . 1.000 . .
C C3 0.76438(16) 0.01469(15) 0.09451(12) 0.0228(4) Uani d . 1.000 . .
C C4 0.68822(17) 0.11314(15) 0.04271(12) 0.0247(4) Uani d . 1.000 . .
C C5 0.63437(16) 0.24009(15) 0.10755(12) 0.0226(4) Uani d . 1.000 . .
C C6 0.66258(16) 0.27241(14) 0.22587(12) 0.0203(4) Uani d . 1.000 . .
C C7 0.8450(2) -0.05532(17) 0.37384(13) 0.0361(5) Uani d . 1.000 . .
C C8 0.81347(19) -0.13690(17) -0.08181(12) 0.0315(5) Uani d . 1.000 . .
C C9 0.5312(2) 0.31046(18) -0.06125(12) 0.0370(5) Uani d . 1.000 . .
C C10 0.62512(16) 0.41161(14) 0.30220(11) 0.0204(4) Uani d . 1.000 . .
C C11 0.47701(17) 0.47445(15) 0.28373(12) 0.0222(4) Uani d . 1.000 . .
C C12 0.44526(17) 0.59953(14) 0.35868(11) 0.0218(4) Uani d . 1.000 A .
C C13 0.56525(16) 0.67030(14) 0.45409(12) 0.0222(4) Uani d . 1.000 . .
C C14 0.55434(18) 0.80529(15) 0.53426(12) 0.0257(4) Uani d . 1.000 . .
C C15 0.67839(19) 0.86451(16) 0.62120(13) 0.0296(4) Uani d . 1.000 . .
C C16 0.81946(18) 0.79239(17) 0.63317(13) 0.0295(5) Uani d . 1.000 . .
C C17 0.83567(18) 0.66226(16) 0.55755(12) 0.0263(4) Uani d . 1.000 . .
C C18 0.70992(16) 0.59871(14) 0.46574(11) 0.0215(4) Uani d . 1.000 . .
C C19 0.28323(18) 0.65885(16) 0.34077(12) 0.0282(4) Uani d . 1.000 . .
C C20 0.0230(6) 0.6201(5) 0.2213(3) 0.0326(12) Uani d P 0.527(5) A 1
C C21 -0.0515(4) 0.5296(4) 0.1068(3) 0.0495(13) Uani d P 0.527(5) A 1
C C20X 0.0784(5) 0.6858(5) 0.1962(3) 0.0279(11) Uani d P 0.473(5) A 2
C C21X -0.0638(6) 0.5817(5) 0.2021(4) 0.0389(14) Uani d P 0.473(5) A 2
O O5X 0.2315(4) 0.6296(4) 0.2276(3) 0.0255(9) Uani d P 0.473(5) A 2
H H7A 0.89180 -0.13750 0.39500 0.0540 Uiso c R 1.000 . .
H H7C 0.90300 0.03580 0.42020 0.0540 Uiso c R 1.000 . .
H H8A 0.86270 -0.22540 -0.11110 0.0470 Uiso c R 1.000 . .
H H7B 0.73310 -0.05810 0.38480 0.0540 Uiso c R 1.000 . .
H H1A 0.75670 0.19040 0.35550 0.0250 Uiso c R 1.000 . .
H H4A 0.67280 0.09450 -0.03610 0.0300 Uiso c R 1.000 . .
H H9B 0.46750 0.21660 -0.09300 0.0550 Uiso c R 1.000 . .
H H9C 0.63410 0.30780 -0.08850 0.0550 Uiso c R 1.000 . .
H H11A 0.40110 0.43010 0.22010 0.0270 Uiso c R 1.000 . .
H H14A 0.46170 0.85430 0.52770 0.0310 Uiso c R 1.000 . .
H H15A 0.66930 0.95350 0.67290 0.0360 Uiso c R 1.000 . .
H H16A 0.90240 0.83360 0.69310 0.0350 Uiso c R 1.000 . .
H H17A 0.92940 0.61520 0.56630 0.0320 Uiso c R 1.000 . .
H H20A 0.02880 0.72470 0.22330 0.0390 Uiso c RP 0.527(5) A 1
H H20B -0.04160 0.60270 0.27810 0.0390 Uiso c RP 0.527(5) A 1
H H21A -0.15830 0.55740 0.08850 0.0740 Uiso c RP 0.527(5) A 1
H H21B -0.05870 0.42660 0.10630 0.0740 Uiso c RP 0.527(5) A 1
H H21C 0.01440 0.54650 0.05150 0.0740 Uiso c RP 0.527(5) A 1
H H8B 0.87000 -0.05420 -0.09920 0.0470 Uiso c R 1.000 . .
H H8C 0.70180 -0.14830 -0.11600 0.0470 Uiso c R 1.000 . .
H H9A 0.47470 0.38730 -0.08350 0.0550 Uiso c R 1.000 . .
H H20C 0.07290 0.69820 0.11960 0.0330 Uiso c RP 0.473(5) A 2
H H20D 0.07340 0.78210 0.24710 0.0330 Uiso c RP 0.473(5) A 2
H H21D -0.16300 0.61860 0.17740 0.0580 Uiso c RP 0.473(5) A 2
H H21E -0.06240 0.57460 0.27900 0.0580 Uiso c RP 0.473(5) A 2
H H21F -0.05690 0.48550 0.15380 0.0580 Uiso c RP 0.473(5) A 2

loop_
_atom_type_symbol
_atom_type_description
_atom_type_scat_dispersion_real
_atom_type_scat_dispersion_imag
_atom_type_scat_source
C C 0.0181 0.0091 ' International Tables Vol C Tables 4.2.6.8 and 6.1.1.4'
H H 0.0000 0.0000 ' International Tables Vol C Tables 4.2.6.8 and 6.1.1.4'
N N 0.0311 0.0180 ' International Tables Vol C Tables 4.2.6.8 and 6.1.1.4'
O O 0.0492 0.0322 ' International Tables Vol C Tables 4.2.6.8 and 6.1.1.4'

loop_
_geom_angle_atom_site_label_1
_geom_angle_atom_site_label_2
_geom_angle_atom_site_label_3
_geom_angle
_geom_angle_publ_flag
C2 O1 C7 115.97(11) no
C3 O2 C8 117.06(11) no
C5 O3 C9 117.82(12) no
C19 O5 C20 116.5(3) no
C19 O5X C20X 115.2(3) no
C10 N1 C18 118.72(12) no
C2 C1 C6 122.04(13) no
O1 C2 C1 125.03(13) no
O1 C2 C3 115.89(12) no
C1 C2 C3 119.05(13) no
O2 C3 C2 115.51(12) no
O2 C3 C4 124.83(13) no
C2 C3 C4 119.66(13) no
C3 C4 C5 120.65(13) no
O3 C5 C6 117.12(12) no
C4 C5 C6 120.22(13) no
O3 C5 C4 122.64(12) no
C1 C6 C5 118.19(13) no
C5 C6 C10 124.27(12) no
C1 C6 C10 117.48(12) no
N1 C10 C6 115.55(12) no
C6 C10 C11 122.60(12) no
N1 C10 C11 121.81(12) no
C10 C11 C12 120.52(13) no
C11 C12 C13 119.41(13) no
C13 C12 C19 121.15(12) no
C11 C12 C19 119.44(12) no
C12 C13 C14 125.81(13) no
C14 C13 C18 118.19(12) no
C12 C13 C18 115.97(12) no
C13 C14 C15 120.82(14) no
C14 C15 C16 120.71(14) no
C15 C16 C17 120.52(14) no
C16 C17 C18 120.16(14) no
N1 C18 C13 123.51(12) no
N1 C18 C17 116.89(12) no
C13 C18 C17 119.59(12) no
O4 C19 C12 126.01(13) no
O4 C19 O5X 123.5(2) no
O4 C19 O5 120.22(19) no
O5X C19 C12 108.59(18) no
O5 C19 C12 111.91(18) no
O5 C20 C21 107.5(3) no
O5X C20X C21X 111.1(4) no
C2 C1 H1A 119.00 no
C6 C1 H1A 119.00 no
C3 C4 H4A 120.00 no
C5 C4 H4A 120.00 no
O1 C7 H7A 109.00 no
O1 C7 H7B 109.00 no
O1 C7 H7C 109.00 no
H7A C7 H7B 109.00 no
H7A C7 H7C 109.00 no
H7B C7 H7C 110.00 no
O2 C8 H8A 109.00 no
O2 C8 H8B 109.00 no
O2 C8 H8C 109.00 no
H8A C8 H8B 109.00 no
H8A C8 H8C 110.00 no
H8B C8 H8C 109.00 no
O3 C9 H9A 109.00 no
O3 C9 H9B 109.00 no
O3 C9 H9C 109.00 no
H9A C9 H9B 109.00 no
H9A C9 H9C 109.00 no
H9B C9 H9C 110.00 no
C10 C11 H11A 120.00 no
C12 C11 H11A 120.00 no
C13 C14 H14A 120.00 no
C15 C14 H14A 120.00 no
C14 C15 H15A 120.00 no
C16 C15 H15A 120.00 no
C15 C16 H16A 120.00 no
C17 C16 H16A 120.00 no
C16 C17 H17A 120.00 no
C18 C17 H17A 120.00 no
O5 C20 H20A 110.00 no
O5 C20 H20B 110.00 no
C21 C20 H20A 110.00 no
C21 C20 H20B 110.00 no
H20A C20 H20B 109.00 no
O5X C20X H20D 109.00 no
C21X C20X H20C 109.00 no
C21X C20X H20D 109.00 no
H20C C20X H20D 108.00 no
O5X C20X H20C 109.00 no
H21A C21 H21C 109.00 no
H21B C21 H21C 110.00 no
C20 C21 H21A 109.00 no
C20 C21 H21B 109.00 no
C20 C21 H21C 109.00 no
H21A C21 H21B 110.00 no
C20X C21X H21D 109.00 no
C20X C21X H21E 109.00 no
C20X C21X H21F 110.00 no
H21D C21X H21E 109.00 no
H21D C21X H21F 109.00 no
H21E C21X H21F 109.00 no

loop_
_geom_bond_atom_site_label_1
_geom_bond_atom_site_label_2
_geom_bond_distance
_geom_bond_publ_flag
O1 C2 1.3729(17) n
O1 C7 1.4238(18) n
O2 C3 1.3645(17) no
O2 C8 1.4272(17) no
O3 C5 1.3718(18) no
O3 C9 1.4291(17) no
O4 C19 1.1951(18) no
O5 C19 1.368(3) no
O5 C20 1.469(6) no
O5X C20X 1.457(6) no
O5X C19 1.355(4) no
N1 C18 1.3648(17) no
N1 C10 1.3242(17) no
C1 C2 1.377(2) no
C1 C6 1.4017(19) no
C2 C3 1.405(2) no
C3 C4 1.385(2) no
C4 C5 1.396(2) no
C5 C6 1.395(2) no
C6 C10 1.4852(19) no
C10 C11 1.420(2) no
C11 C12 1.366(2) no
C12 C19 1.507(2) no
C12 C13 1.4307(19) no
C13 C18 1.4278(19) no
C13 C14 1.416(2) no
C14 C15 1.368(2) no
C15 C16 1.405(2) no
C16 C17 1.366(2) no
C17 C18 1.419(2) no
C20 C21 1.485(5) no
C20X C21X 1.503(7) no
C1 H1A 0.9300 no
C4 H4A 0.9300 no
C7 H7A 0.9600 no
C7 H7B 0.9600 no
C7 H7C 0.9600 no
C8 H8A 0.9600 no
C8 H8B 0.9600 no
C8 H8C 0.9600 no
C9 H9A 0.9600 no
C9 H9B 0.9600 no
C9 H9C 0.9600 no
C11 H11A 0.9300 no
C14 H14A 0.9300 no
C15 H15A 0.9300 no
C16 H16A 0.9300 no
C17 H17A 0.9300 no
C20 H20A 0.9700 no
C20 H20B 0.9700 no
C20X H20C 0.9700 no
C20X H20D 0.9700 no
C21 H21C 0.9600 no
C21 H21A 0.9600 no
C21 H21B 0.9600 no
C21X H21D 0.9600 no
C21X H21E 0.9600 no
C21X H21F 0.9600 no

loop_
_geom_hbond_atom_site_label_D
_geom_hbond_atom_site_label_H
_geom_hbond_atom_site_label_A
_geom_hbond_site_symmetry_A
_geom_hbond_distance_DH
_geom_hbond_distance_HA
_geom_hbond_distance_DA
_geom_hbond_angle_DHA
_geom_hbond_publ_flag
C14 H14A O4 . 0.93 2.30 2.9073(18) 123 yes
C9 H9A O3 2_665 0.96 2.53 3.397(2) 150 yes
C20 H20A O1 1_465 0.97 2.51 3.304(5) 139 yes

loop_
_geom_torsion_atom_site_label_1
_geom_torsion_atom_site_label_2
_geom_torsion_atom_site_label_3
_geom_torsion_atom_site_label_4
_geom_torsion
_geom_torsion_publ_flag
C7 O1 C2 C1 14.91(19) no
C7 O1 C2 C3 -166.87(12) no
C8 O2 C3 C2 -175.94(12) no
C8 O2 C3 C4 4.6(2) no
C9 O3 C5 C4 0.0(2) no
C9 O3 C5 C6 178.22(13) no
C20 O5 C19 O4 12.1(4) no
C20 O5 C19 C12 177.4(3) no
C19 O5 C20 C21 172.6(3) no
C18 N1 C10 C6 -179.53(12) no
C18 N1 C10 C11 -1.8(2) no
C10 N1 C18 C13 1.6(2) no
C10 N1 C18 C17 -177.38(13) no
C6 C1 C2 O1 -178.50(13) no
C6 C1 C2 C3 3.3(2) no
C2 C1 C6 C5 0.4(2) no
C2 C1 C6 C10 -176.77(13) no
O1 C2 C3 O2 -1.94(18) no
O1 C2 C3 C4 177.53(12) no
C1 C2 C3 O2 176.39(12) no
C1 C2 C3 C4 -4.1(2) no
O2 C3 C4 C5 -179.35(13) no
C2 C3 C4 C5 1.2(2) no
C3 C4 C5 O3 -179.28(13) no
C3 C4 C5 C6 2.6(2) no
O3 C5 C6 C1 178.38(12) no
O3 C5 C6 C10 -4.6(2) no
C4 C5 C6 C1 -3.4(2) no
C4 C5 C6 C10 173.60(13) no
C1 C6 C10 N1 39.18(18) no
C1 C6 C10 C11 -138.53(14) no
C5 C6 C10 N1 -137.83(14) no
C5 C6 C10 C11 44.5(2) no
N1 C10 C11 C12 -0.1(2) no
C6 C10 C11 C12 177.43(13) no
C10 C11 C12 C13 2.3(2) no
C10 C11 C12 C19 -176.45(13) no
C11 C12 C13 C14 175.50(14) no
C11 C12 C13 C18 -2.47(19) no
C19 C12 C13 C14 -5.7(2) no
C19 C12 C13 C18 176.29(12) no
C11 C12 C19 O4 162.65(15) no
C11 C12 C19 O5 -1.7(2) no
C13 C12 C19 O4 -16.1(2) no
C13 C12 C19 O5 179.57(19) no
C12 C13 C14 C15 -178.64(14) no
C18 C13 C14 C15 -0.7(2) no
C12 C13 C18 N1 0.6(2) no
C12 C13 C18 C17 179.48(13) no
C14 C13 C18 N1 -177.57(13) no
C14 C13 C18 C17 1.4(2) no
C13 C14 C15 C16 -0.2(2) no
C14 C15 C16 C17 0.5(2) no
C15 C16 C17 C18 0.2(2) no
C16 C17 C18 N1 177.90(13) no
C16 C17 C18 C13 -1.1(2) no
